data_4125815
loop_
_publ_author_name
'Georgiou, Irene'
'Kervyn, Simon'
'Rossignon, Alexandre'
'De Leo, Federica'
'Wouters, Johan'
'Bruylants, Gilles'
'Bonifazi, Davide'

_publ_section_title
;
 Versatile Self-Adapting Boronic Acids for H-Bond Recognition: From
 Discrete to Polymeric Supramolecules.
;
_journal_issue 7
_journal_name_full 'Journal of the American Chemical Society'
_journal_page_first 2710
_journal_page_last 2727
_journal_paper_doi 10.1021/jacs.6b11362
_journal_volume 139
_journal_year 2017
_chemical_formula_moiety 'C6 H5 B Br2 O2, C8 H6 N2'
_chemical_formula_sum 'C14 H11 B Br2 N2 O2'
_chemical_formula_weight 409.88
_chemical_name_systematic
;
 ?
;
_space_group_IT_number 14
_symmetry_cell_setting monoclinic
_symmetry_space_group_name_Hall '-P 2ybc'
_symmetry_space_group_name_H-M 'P 1 21/c 1'
_atom_sites_solution_hydrogens geom
_atom_sites_solution_primary direct
_atom_sites_solution_secondary difmap
_audit_creation_method SHELXL-97
_cell_angle_alpha 90.00
_cell_angle_beta 95.118(7)
_cell_angle_gamma 90.00
_cell_formula_units_Z 4
_cell_length_a 13.5305(11)
_cell_length_b 14.1551(11)
_cell_length_c 8.1397(6)
_cell_measurement_reflns_used 2407
_cell_measurement_temperature 293(2)
_cell_measurement_theta_max 24.1520
_cell_measurement_theta_min 2.8600
_cell_volume 1552.7(2)
_computing_cell_refinement
;
CrysAlisPro, Agilent Technologies,
Version 1.171.37.31 (release 14-01-2014 CrysAlis171 .NET)
(compiled Jan 14 2014,18:38:05)
;
_computing_data_collection
;
CrysAlisPro, Agilent Technologies,
Version 1.171.37.31 (release 14-01-2014 CrysAlis171 .NET)
(compiled Jan 14 2014,18:38:05)
;
_computing_data_reduction
;
CrysAlisPro, Agilent Technologies,
Version 1.171.37.31 (release 14-01-2014 CrysAlis171 .NET)
(compiled Jan 14 2014,18:38:05)
;
_computing_structure_refinement 'SHELXL-97 (Sheldrick, 1997)'
_computing_structure_solution Sir2011
_diffrn_ambient_temperature 293(2)
_diffrn_detector 'CCD plate'
_diffrn_detector_area_resol_mean 5.1856
_diffrn_detector_type Ruby
_diffrn_measured_fraction_theta_full 0.999
_diffrn_measured_fraction_theta_max 0.999
_diffrn_measurement_device 'four-circle diffractometer'
_diffrn_measurement_device_type 'Xcalibur, Ruby, Gemini ultra'
_diffrn_measurement_method '\w scans'
_diffrn_radiation_monochromator graphite
_diffrn_radiation_source 'fine-focus sealed tube'
_diffrn_radiation_type MoK\a
_diffrn_radiation_wavelength 0.71073
_diffrn_reflns_av_R_equivalents 0.0345
_diffrn_reflns_av_sigmaI/netI 0.0438
_diffrn_reflns_limit_h_max 14
_diffrn_reflns_limit_h_min -16
_diffrn_reflns_limit_k_max 16
_diffrn_reflns_limit_k_min -15
_diffrn_reflns_limit_l_max 8
_diffrn_reflns_limit_l_min -9
_diffrn_reflns_number 7705
_diffrn_reflns_theta_full 25.00
_diffrn_reflns_theta_max 25.02
_diffrn_reflns_theta_min 2.88
_exptl_absorpt_coefficient_mu 5.224
_exptl_absorpt_correction_T_max 0.5500
_exptl_absorpt_correction_T_min 0.2697
_exptl_absorpt_correction_type multi-scan
_exptl_absorpt_process_details
;
CrysAlisPro, Agilent Technologies,
Version 1.171.37.31 (release 14-01-2014 CrysAlis171 .NET)
(compiled Jan 14 2014,18:38:05)
Empirical absorption correction using spherical harmonics,
 implemented in SCALE3 ABSPACK scaling algorithm.
;
_exptl_crystal_colour colorless
_exptl_crystal_density_diffrn 1.753
_exptl_crystal_density_method 'not measured'
_exptl_crystal_description prism
_exptl_crystal_F_000 800
_exptl_crystal_size_max 0.34
_exptl_crystal_size_mid 0.30
_exptl_crystal_size_min 0.13
_refine_diff_density_max 0.362
_refine_diff_density_min -0.449
_refine_diff_density_rms 0.060
_refine_ls_extinction_method none
_refine_ls_goodness_of_fit_ref 1.038
_refine_ls_hydrogen_treatment mixed
_refine_ls_matrix_type full
_refine_ls_number_parameters 198
_refine_ls_number_reflns 2738
_refine_ls_number_restraints 0
_refine_ls_restrained_S_all 1.038
_refine_ls_R_factor_all 0.0729
_refine_ls_R_factor_gt 0.0396
_refine_ls_shift/su_max 0.000
_refine_ls_shift/su_mean 0.000
_refine_ls_structure_factor_coef Fsqd
_refine_ls_weighting_details 'calc w=1/[\s^2^(Fo^2^)+(0.0313P)^2^+0.7113P] where P=(Fo^2^+2Fc^2^)/3'
_refine_ls_weighting_scheme calc
_refine_ls_wR_factor_gt 0.0773
_refine_ls_wR_factor_ref 0.0914
_reflns_number_gt 1829
_reflns_number_total 2738
_reflns_threshold_expression >2sigma(I)
_cod_data_source_file ja6b11362_si_007.cif
_cod_data_source_block shelxl
_cod_original_sg_symbol_H-M 'P 21/c'
_cod_database_code 4125815

loop_
_symmetry_equiv_pos_as_xyz
'x, y, z'
'-x, y+1/2, -z+1/2'
'-x, -y, -z'
'x, -y-1/2, z-1/2'

loop_
_atom_site_label
_atom_site_type_symbol
_atom_site_fract_x
_atom_site_fract_y
_atom_site_fract_z
_atom_site_U_iso_or_equiv
_atom_site_adp_type
_atom_site_occupancy
_atom_site_symmetry_multiplicity
_atom_site_calc_flag
_atom_site_refinement_flags
C1 C 0.3390(3) 0.0201(3) 0.0331(4) 0.0494(10) Uani 1 1 d .
C2 C 0.3839(3) 0.0905(3) 0.1329(4) 0.0551(11) Uani 1 1 d .
C3 C 0.4587(3) 0.0727(4) 0.2555(5) 0.0699(14) Uani 1 1 d .
H3 H 0.4861 0.1221 0.3199 0.084 Uiso 1 1 calc R
C4 C 0.4922(3) -0.0171(5) 0.2821(5) 0.0758(16) Uani 1 1 d .
H4 H 0.5431 -0.0290 0.3639 0.091 Uiso 1 1 calc R
C5 C 0.4510(3) -0.0903(4) 0.1881(5) 0.0693(13) Uani 1 1 d .
H5 H 0.4732 -0.1520 0.2054 0.083 Uiso 1 1 calc R
C6 C 0.3757(3) -0.0698(3) 0.0673(5) 0.0559(11) Uani 1 1 d .
B1 B 0.2516(3) 0.0423(3) -0.1047(5) 0.0489(11) Uani 1 1 d .
O1 O 0.2747(2) 0.0621(2) -0.2586(3) 0.0654(9) Uani 1 1 d .
O2 O 0.1593(2) 0.0407(3) -0.0579(4) 0.0698(10) Uani 1 1 d .
Br1 Br 0.34322(4) 0.21804(4) 0.09733(6) 0.0784(2) Uani 1 1 d .
Br2 Br 0.32148(4) -0.17406(4) -0.05835(7) 0.0883(2) Uani 1 1 d .
H2O H 0.116(3) 0.055(3) -0.128(5) 0.068(15) Uiso 1 1 d .
H1O H 0.227(4) 0.071(4) -0.326(6) 0.10(2) Uiso 1 1 d .
C7 C 0.0882(3) 0.9130(3) 0.2513(5) 0.0619(12) Uani 1 1 d .
H7 H 0.0985 0.9295 0.1436 0.074 Uiso 1 1 calc R
C8 C 0.1712(3) 0.8932(3) 0.3597(6) 0.0672(12) Uani 1 1 d .
H8 H 0.2346 0.8965 0.3245 0.081 Uiso 1 1 calc R
C9 C 0.1579(3) 0.8693(3) 0.5165(6) 0.0645(12) Uani 1 1 d .
H9 H 0.2124 0.8570 0.5913 0.077 Uiso 1 1 calc R
C10 C 0.0614(3) 0.8630(3) 0.5663(5) 0.0478(10) Uani 1 1 d .
C11 C 0.0383(4) 0.8380(3) 0.7270(5) 0.0611(12) Uani 1 1 d .
H11 H 0.0885 0.8236 0.8088 0.073 Uiso 1 1 calc R
C12 C -0.0582(4) 0.8353(3) 0.7594(5) 0.0649(12) Uani 1 1 d .
H12 H -0.0753 0.8189 0.8637 0.078 Uiso 1 1 calc R
C13 C -0.1310(3) 0.8577(3) 0.6342(5) 0.0613(12) Uani 1 1 d .
H13 H -0.1967 0.8557 0.6591 0.074 Uiso 1 1 calc R
C14 C -0.0176(3) 0.8840(2) 0.4483(4) 0.0435(9) Uani 1 1 d .
N1 N -0.1139(2) 0.8813(2) 0.4832(4) 0.0531(8) Uani 1 1 d .
N2 N -0.0037(2) 0.9098(2) 0.2911(4) 0.0511(8) Uani 1 1 d .

loop_
_atom_site_aniso_label
_atom_site_aniso_U_11
_atom_site_aniso_U_22
_atom_site_aniso_U_33
_atom_site_aniso_U_23
_atom_site_aniso_U_13
_atom_site_aniso_U_12
C1 0.051(2) 0.060(3) 0.037(2) 0.015(2) 0.0059(18) 0.000(2)
C2 0.054(2) 0.071(3) 0.042(2) 0.007(2) 0.011(2) -0.001(2)
C3 0.060(3) 0.106(4) 0.044(2) -0.009(3) 0.001(2) -0.003(3)
C4 0.055(3) 0.129(5) 0.042(3) 0.009(3) -0.001(2) 0.012(3)
C5 0.062(3) 0.093(4) 0.054(3) 0.021(3) 0.010(2) 0.020(3)
C6 0.051(2) 0.071(3) 0.046(2) 0.012(2) 0.0057(19) -0.002(2)
B1 0.052(3) 0.046(3) 0.048(3) 0.004(2) 0.004(2) -0.002(2)
O1 0.0496(18) 0.100(3) 0.0459(17) 0.0189(17) 0.0013(14) 0.0052(17)
O2 0.0512(19) 0.105(3) 0.0527(18) 0.0224(18) 0.0040(15) 0.0046(18)
Br1 0.0953(4) 0.0666(4) 0.0731(3) -0.0032(3) 0.0055(3) -0.0053(3)
Br2 0.0925(4) 0.0592(3) 0.1090(4) 0.0067(3) -0.0150(3) -0.0031(3)
C7 0.072(3) 0.054(3) 0.060(3) 0.007(2) 0.012(2) 0.003(2)
C8 0.055(3) 0.068(3) 0.080(3) 0.004(3) 0.016(2) 0.003(2)
C9 0.057(3) 0.062(3) 0.072(3) -0.003(2) -0.006(2) 0.010(2)
C10 0.057(3) 0.033(2) 0.052(2) -0.0014(19) -0.001(2) 0.0075(19)
C11 0.081(3) 0.049(3) 0.050(3) 0.006(2) -0.007(2) 0.017(2)
C12 0.090(4) 0.056(3) 0.050(3) 0.008(2) 0.014(2) 0.007(3)
C13 0.061(3) 0.057(3) 0.067(3) 0.008(2) 0.011(2) 0.006(2)
C14 0.051(2) 0.030(2) 0.049(2) -0.0004(18) 0.0011(19) -0.0012(18)
N1 0.059(2) 0.050(2) 0.051(2) 0.0057(17) 0.0060(16) 0.0035(17)
N2 0.057(2) 0.049(2) 0.0478(19) 0.0056(16) 0.0060(16) 0.0024(17)

loop_
_atom_type_symbol
_atom_type_description
_atom_type_scat_dispersion_real
_atom_type_scat_dispersion_imag
_atom_type_scat_source
C C 0.0033 0.0016 'International Tables Vol C Tables 4.2.6.8 and 6.1.1.4'
H H 0.0000 0.0000 'International Tables Vol C Tables 4.2.6.8 and 6.1.1.4'
B B 0.0013 0.0007 'International Tables Vol C Tables 4.2.6.8 and 6.1.1.4'
N N 0.0061 0.0033 'International Tables Vol C Tables 4.2.6.8 and 6.1.1.4'
O O 0.0106 0.0060 'International Tables Vol C Tables 4.2.6.8 and 6.1.1.4'
Br Br -0.2901 2.4595 'International Tables Vol C Tables 4.2.6.8 and 6.1.1.4'

loop_
_geom_angle_atom_site_label_1
_geom_angle_atom_site_label_2
_geom_angle_atom_site_label_3
_geom_angle
C6 C1 C2 114.2(3)
C6 C1 B1 123.7(4)
C2 C1 B1 122.1(4)
C3 C2 C1 123.2(4)
C3 C2 Br1 117.8(4)
C1 C2 Br1 119.0(3)
C4 C3 C2 119.8(5)
C4 C3 H3 120.1
C2 C3 H3 120.1
C3 C4 C5 120.2(4)
C3 C4 H4 119.9
C5 C4 H4 119.9
C4 C5 C6 118.3(5)
C4 C5 H5 120.9
C6 C5 H5 120.9
C5 C6 C1 124.4(4)
C5 C6 Br2 116.3(4)
C1 C6 Br2 119.3(3)
O2 B1 O1 124.7(4)
O2 B1 C1 116.8(4)
O1 B1 C1 118.5(4)
B1 O1 H1O 115(3)
B1 O2 H2O 116(3)
N2 C7 C8 124.3(4)
N2 C7 H7 117.8
C8 C7 H7 117.8
C9 C8 C7 118.8(4)
C9 C8 H8 120.6
C7 C8 H8 120.6
C8 C9 C10 119.7(4)
C8 C9 H9 120.2
C10 C9 H9 120.2
C14 C10 C9 117.4(4)
C14 C10 C11 117.9(4)
C9 C10 C11 124.7(4)
C12 C11 C10 118.8(4)
C12 C11 H11 120.6
C10 C11 H11 120.6
C11 C12 C13 118.9(4)
C11 C12 H12 120.5
C13 C12 H12 120.5
N1 C13 C12 124.9(4)
N1 C13 H13 117.6
C12 C13 H13 117.6
N1 C14 N2 114.8(3)
N1 C14 C10 122.5(3)
N2 C14 C10 122.7(4)
C13 N1 C14 117.0(3)
C7 N2 C14 117.0(3)

loop_
_geom_bond_atom_site_label_1
_geom_bond_atom_site_label_2
_geom_bond_distance
C1 C6 1.385(6)
C1 C2 1.390(6)
C1 B1 1.587(6)
C2 C3 1.379(6)
C2 Br1 1.903(5)
C3 C4 1.361(7)
C3 H3 0.9300
C4 C5 1.376(7)
C4 H4 0.9300
C5 C6 1.382(5)
C5 H5 0.9300
C6 Br2 1.905(4)
B1 O2 1.338(5)
B1 O1 1.347(5)
O1 H1O 0.82(5)
O2 H2O 0.81(4)
C7 N2 1.313(5)
C7 C8 1.394(6)
C7 H7 0.9300
C8 C9 1.348(6)
C8 H8 0.9300
C9 C10 1.405(5)
C9 H9 0.9300
C10 C14 1.403(5)
C10 C11 1.417(5)
C11 C12 1.355(6)
C11 H11 0.9300
C12 C13 1.389(6)
C12 H12 0.9300
C13 N1 1.314(5)
C13 H13 0.9300
C14 N1 1.359(4)
C14 N2 1.360(4)

loop_
_geom_torsion_atom_site_label_1
_geom_torsion_atom_site_label_2
_geom_torsion_atom_site_label_3
_geom_torsion_atom_site_label_4
_geom_torsion
C6 C1 C2 C3 0.0(5)
B1 C1 C2 C3 178.7(4)
C6 C1 C2 Br1 178.7(3)
B1 C1 C2 Br1 -2.6(5)
C1 C2 C3 C4 0.6(6)
Br1 C2 C3 C4 -178.1(3)
C2 C3 C4 C5 -0.7(7)
C3 C4 C5 C6 0.2(6)
C4 C5 C6 C1 0.4(6)
C4 C5 C6 Br2 -179.8(3)
C2 C1 C6 C5 -0.5(6)
B1 C1 C6 C5 -179.2(4)
C2 C1 C6 Br2 179.8(3)
B1 C1 C6 Br2 1.1(5)
C6 C1 B1 O2 90.4(5)
C2 C1 B1 O2 -88.2(5)
C6 C1 B1 O1 -90.3(5)
C2 C1 B1 O1 91.1(5)
N2 C7 C8 C9 -0.1(7)
C7 C8 C9 C10 1.2(7)
C8 C9 C10 C14 -1.1(6)
C8 C9 C10 C11 179.6(4)
C14 C10 C11 C12 0.1(6)
C9 C10 C11 C12 179.4(4)
C10 C11 C12 C13 -0.3(6)
C11 C12 C13 N1 0.3(7)
C9 C10 C14 N1 -179.2(4)
C11 C10 C14 N1 0.2(5)
C9 C10 C14 N2 -0.1(6)
C11 C10 C14 N2 179.2(3)
C12 C13 N1 C14 0.0(6)
N2 C14 N1 C13 -179.3(3)
C10 C14 N1 C13 -0.2(6)
C8 C7 N2 C14 -1.1(6)
N1 C14 N2 C7 -179.7(4)
C10 C14 N2 C7 1.2(5)
